data_7232835
loop_
_publ_author_name
'Feng, Xun'
'Shang, Yapei'
'Zhang, Heng'
'Li, Rongfang'
'Wang, Weizhou'
'Zhang, Daoming'
'Wang, Liya'
'Li, Zhongjun'

_publ_section_title
;
 Enhanced luminescence and tunable magnetic properties of lanthanide
 coordination polymers based on fluorine substitution and phenanthroline
 ligand
;
_journal_issue 29
_journal_name_full 'RSC Advances'
_journal_page_first 16328
_journal_paper_doi 10.1039/C9RA01574D
_journal_volume 9
_journal_year 2019
_chemical_formula_moiety '0.06(C152 Dy6 F32 N12 O44)'
_chemical_formula_sum 'C9.5 Dy0.375 F2 N0.75 O2.75'
_chemical_formula_weight 267.54
_space_group_crystal_system triclinic
_space_group_IT_number 2
_space_group_name_Hall '-P 1'
_space_group_name_H-M_alt 'P -1'
_symmetry_Int_Tables_number 2
_symmetry_space_group_name_Hall '-P 1'
_symmetry_space_group_name_H-M 'P -1'
_atom_sites_solution_primary dual
_audit_block_doi 10.5517/ccdc.csd.cc21mttb
_audit_creation_date 2016-09-19
_audit_creation_method
;
Olex2 1.2
(compiled 2016.09.09 svn.r3337 for OlexSys, GUI svn.r5227)
;
_audit_update_record
;
2019-02-07 deposited with the CCDC.    2019-05-24 downloaded from the CCDC.
;
_cell_angle_alpha 93.954(3)
_cell_angle_beta 106.671(3)
_cell_angle_gamma 106.149(4)
_cell_formula_units_Z 16
_cell_length_a 14.9346(6)
_cell_length_b 15.1836(6)
_cell_length_c 17.8339(7)
_cell_measurement_reflns_used 14614
_cell_measurement_theta_max 27.9450
_cell_measurement_theta_min 3.6690
_cell_volume 3672.2(3)
_computing_cell_refinement 'CrysAlisPro 1.171.38.41r (Rigaku OD, 2015)'
_computing_data_collection 'CrysAlisPro 1.171.38.41r (Rigaku OD, 2015)'
_computing_data_reduction 'CrysAlisPro 1.171.38.41r (Rigaku OD, 2015)'
_computing_molecular_graphics 'Olex2 (Dolomanov et al., 2009)'
_computing_publication_material 'Olex2 (Dolomanov et al., 2009)'
_computing_structure_refinement 'olex2.refine (Bourhis et al., 2015)'
_computing_structure_solution 'ShelXT (Sheldrick, 2015)'
_diffrn_detector 'CCD plate'
_diffrn_detector_area_resol_mean 8.0584
_diffrn_detector_type EosS2
_diffrn_measured_fraction_theta_full 0.9839
_diffrn_measured_fraction_theta_max 0.8379
_diffrn_measurement_details
;
List of Runs (angles in degrees, time in seconds):

  # Type    Start    End  Width  t~exp~   \w     \q     \k     \f   Frames
#--------------------------------------------------------------------------
  1  \w    -81.00   3.00   1.00    5.90    --  -13.48 -57.00 -90.00   84
  2  \w    -85.00  11.00   1.00    5.90    --  -13.48 -19.00   0.00   96
  3  \w    -19.00  24.00   1.00    5.90    --  -13.48 -99.00 150.00   43
  4  \w    -62.00  13.00   1.00    5.90    --  -13.48 -77.00  30.00   75
  5  \w    -50.00  37.00   1.00    5.90    --   14.49 -77.00 -90.00   87
  6  \w     -8.00  68.00   1.00    5.90    --   14.49   0.00 -90.00   76
  7  \w     -2.00  80.00   1.00    5.90    --   14.49  57.00 150.00   82
;
_diffrn_measurement_device 'four-circle diffractometer'
_diffrn_measurement_device_type 'SuperNova, Single source at offset, EosS2'
_diffrn_measurement_method '\w scans'
_diffrn_orient_matrix_type 'CrysAlisPro convention (1999,Acta A55,543-557)'
_diffrn_orient_matrix_UB_11 0.0444807000
_diffrn_orient_matrix_UB_12 0.0134987000
_diffrn_orient_matrix_UB_13 0.0322666000
_diffrn_orient_matrix_UB_21 -0.0232026000
_diffrn_orient_matrix_UB_22 -0.0308860000
_diffrn_orient_matrix_UB_23 0.0217952000
_diffrn_orient_matrix_UB_31 0.0143384000
_diffrn_orient_matrix_UB_32 -0.0359519000
_diffrn_orient_matrix_UB_33 -0.0159313000
_diffrn_radiation_monochromator mirror
_diffrn_radiation_probe x-ray
_diffrn_radiation_type 'Mo K\a'
_diffrn_radiation_wavelength 0.71073
_diffrn_reflns_av_R_equivalents 0.0710
_diffrn_reflns_av_unetI/netI 0.0977
_diffrn_reflns_limit_h_max 19
_diffrn_reflns_limit_h_min -18
_diffrn_reflns_limit_k_max 19
_diffrn_reflns_limit_k_min -14
_diffrn_reflns_limit_l_max 23
_diffrn_reflns_limit_l_min -23
_diffrn_reflns_number 42513
_diffrn_reflns_theta_full 26.0000
_diffrn_reflns_theta_max 28.45
_diffrn_reflns_theta_min 3.40
_diffrn_source 'micro-focus sealed X-ray tube'
_diffrn_source_type 'SuperNova (Mo) X-ray Source'
_exptl_absorpt_coefficient_mu 3.144
_exptl_absorpt_correction_T_max 1.00000
_exptl_absorpt_correction_T_min 0.04576
_exptl_absorpt_correction_type multi-scan
_exptl_absorpt_process_details
;
CrysAlisPro 1.171.38.41r (Rigaku Oxford Diffraction, 2015)
Empirical absorption correction using spherical harmonics,
 implemented in SCALE3 ABSPACK scaling algorithm.
;
_exptl_crystal_density_diffrn 1.9355
_exptl_crystal_F_000 2032.8868
_refine_diff_density_max 3.5168
_refine_diff_density_min -3.9414
_refine_diff_density_rms 0.3152
_refine_ls_d_res_high 0.7460
_refine_ls_d_res_low 5.9912
_refine_ls_goodness_of_fit_ref 0.9897
_refine_ls_hydrogen_treatment undef
_refine_ls_matrix_type full
_refine_ls_number_constraints 0
_refine_ls_number_parameters 1107
_refine_ls_number_reflns 15521
_refine_ls_number_restraints 0
_refine_ls_restrained_S_all 0.9897
_refine_ls_R_factor_all 0.0880
_refine_ls_R_factor_gt 0.0599
_refine_ls_shift/su_max 10.5635
_refine_ls_shift/su_mean 0.2215
_refine_ls_structure_factor_coef Fsqd
_refine_ls_weighting_details 'w=1/[\s^2^(Fo^2^)+(0.1P)^2^] where P=(Fo^2^+2Fc^2^)/3'
_refine_ls_weighting_scheme calc
_refine_ls_wR_factor_gt 0.1489
_refine_ls_wR_factor_ref 0.1738
_reflns_Friedel_coverage 0.0
_reflns_limit_h_max 18
_reflns_limit_h_min -19
_reflns_limit_k_max 19
_reflns_limit_k_min -19
_reflns_limit_l_max 23
_reflns_limit_l_min 0
_reflns_number_gt 11126
_reflns_number_total 15521
_reflns_threshold_expression I>=2u(I)
_cod_data_source_file c9ra01574d2.cif
_cod_data_source_block exp_81
_cod_database_code 7232835
_reflns_odcompleteness_completeness 99.75
_reflns_odcompleteness_iscentric 1
_reflns_odcompleteness_theta 25.13
_olex2_refinement_description block
_olex2_date_sample_data_collection 2016-09-19
_olex2_submission_special_instructions 'No special instructions were received'
_oxdiff_exptl_absorpt_empirical_details
;
Empirical correction (ABSPACK) includes:
- Absorption correction using spherical harmonics
- Frame scaling
;
_oxdiff_exptl_absorpt_empirical_full_max 6.737
_oxdiff_exptl_absorpt_empirical_full_min 0.211

loop_
_space_group_symop_id
_space_group_symop_operation_xyz
1 x,y,z
2 -x,-y,-z

loop_
_atom_site_label
_atom_site_type_symbol
_atom_site_fract_x
_atom_site_fract_y
_atom_site_fract_z
_atom_site_U_iso_or_equiv
_atom_site_adp_type
_atom_site_occupancy
Dy01 Dy 0.12848(3) 0.49406(2) 0.146741(18) 0.02371(11) Uani 1.000000
Dy02 Dy 0.85149(3) 1.18962(2) 0.790386(18) 0.02719(12) Uani 1.000000
Dy03 Dy 0.50733(3) 0.78982(2) 0.410296(19) 0.02743(12) Uani 1.000000
O004 O 0.2797(4) 0.8010(3) 0.1583(3) 0.0331(13) Uani 1.000000
O005 O -0.1501(4) 0.4929(4) -0.0225(3) 0.0323(12) Uani 1.000000
O006 O 0.2494(4) 0.7529(4) 0.3092(3) 0.0318(12) Uani 1.000000
O007 O 0.4233(4) 0.6487(4) 0.3256(3) 0.0348(13) Uani 1.000000
O008 O 0.1917(4) 0.6575(3) 0.1530(3) 0.0301(12) Uani 1.000000
O009 O 0.0013(4) 0.3629(3) 0.0884(3) 0.0345(13) Uani 1.000000
O00A O -0.0068(4) 0.5443(4) 0.0752(3) 0.0311(12) Uani 1.000000
O00B O 0.2815(4) 0.5491(4) 0.2494(3) 0.0329(12) Uani 1.000000
O00C O 0.9553(4) 1.2602(4) 0.9221(3) 0.0381(14) Uani 1.000000
F00D F 0.2825(4) 0.7748(4) 0.5440(3) 0.0563(15) Uani 1.000000
O00E O 0.0809(4) 0.5461(3) 0.2498(3) 0.0305(12) Uani 1.000000
O00F O 0.0401(4) 0.6756(3) 0.2297(3) 0.0310(12) Uani 1.000000
O00G O 0.3529(4) 0.7485(4) 0.4244(3) 0.0383(13) Uani 1.000000
O00H O 0.8791(4) 1.1424(4) 0.6752(3) 0.0361(13) Uani 1.000000
O00I O 0.4655(5) 0.9095(4) 0.3380(4) 0.0475(16) Uani 1.000000
O00J O 0.7113(4) 1.0537(4) 0.7238(3) 0.0355(13) Uani 1.000000
O00K O -0.1307(5) 0.2385(4) 0.0393(4) 0.0451(15) Uani 1.000000
F00L F 0.5116(4) 0.5538(4) 0.2214(3) 0.0586(15) Uani 1.000000
F00M F 1.0481(4) 1.1478(4) 0.6189(3) 0.0643(17) Uani 1.000000
F00N F 0.3396(4) 0.7532(4) 0.0197(3) 0.0573(15) Uani 1.000000
O00O O 0.6615(5) 1.0335(4) 0.5184(4) 0.0551(17) Uani 1.000000
F00P F -0.0683(4) 0.5499(4) 0.3468(3) 0.0643(16) Uani 1.000000
O00Q O 0.6586(5) 0.9025(4) 0.4512(3) 0.0439(15) Uani 1.000000
O00R O 0.5361(5) 0.8229(4) 0.2873(3) 0.0419(15) Uani 1.000000
F00S F -0.0378(5) 0.5867(5) 0.5042(3) 0.0761(19) Uani 1.000000
F00T F -0.2093(5) 0.5760(4) 0.1185(3) 0.0638(17) Uani 1.000000
N00U N 0.2342(5) 0.3927(4) 0.1297(3) 0.0307(15) Uani 1.000000
F00V F -0.2842(6) 0.3264(6) 0.2549(4) 0.100(3) Uani 1.000000
N00W N 0.1357(5) 0.3716(4) 0.2389(3) 0.0338(16) Uani 1.000000
O00X O 0.5029(5) 0.8912(4) 0.5200(3) 0.0448(15) Uani 1.000000
F00Y F -0.1833(5) 0.2409(4) 0.1892(4) 0.079(2) Uani 1.000000
F00Z F 0.1365(5) 0.7046(5) 0.6010(3) 0.0711(18) Uani 1.000000
C010 C 0.3627(6) 0.6090(5) 0.2596(4) 0.0277(17) Uani 1.000000
N011 N 0.6342(6) 0.7103(5) 0.4120(4) 0.0403(17) Uani 1.000000
F012 F 1.0835(5) 1.1530(5) 0.4808(3) 0.0774(19) Uani 1.000000
F013 F 0.9347(5) 1.0799(5) 0.3420(3) 0.087(2) Uani 1.000000
C014 C 0.2664(6) 0.7156(5) 0.1485(4) 0.0275(17) Uani 1.000000
N015 N 0.5345(5) 0.6936(5) 0.5196(4) 0.0357(16) Uani 1.000000
F016 F 0.5665(6) 0.5906(6) 0.0941(4) 0.093(3) Uani 1.000000
N017 N 0.8452(6) 1.0630(5) 0.8783(4) 0.048(2) Uani 1.000000
C018 C 0.3937(6) 0.6321(5) 0.1870(4) 0.0267(16) Uani 1.000000
O019 O 0.8173(6) 0.9876(4) 0.6458(4) 0.0577(19) Uani 1.000000
C01A C -0.0880(6) 0.3166(5) 0.0792(4) 0.0306(18) Uani 1.000000
F01B F 0.7505(5) 0.9985(5) 0.3430(3) 0.079(2) Uani 1.000000
C01C C 0.3475(6) 0.6828(5) 0.1340(4) 0.0288(17) Uani 1.000000
C01D C 0.0915(6) 0.6455(5) 0.3619(4) 0.0281(17) Uani 1.000000
C01E C 0.2684(6) 0.7381(5) 0.3792(4) 0.0292(17) Uani 1.000000
C01F C 0.2483(6) 0.3298(5) 0.1808(4) 0.0279(17) Uani 1.000000
N01G N 0.9981(7) 1.1288(6) 0.8206(4) 0.053(2) Uani 1.000000
C01H C 0.6465(6) 0.6473(5) 0.4626(4) 0.037(2) Uani 1.000000
F01I F 0.4787(6) 0.6890(6) -0.0085(4) 0.102(3) Uani 1.000000
C01J C 0.2854(7) 0.4037(6) 0.0788(5) 0.042(2) Uani 1.000000
C01K C 0.0695(6) 0.6212(5) 0.2726(4) 0.0281(17) Uani 1.000000
C01L C 0.1932(6) 0.3183(5) 0.2351(4) 0.0317(18) Uani 1.000000
C01M C -0.0971(6) 0.4988(5) 0.0470(4) 0.0258(17) Uani 1.000000
C01N C -0.1417(6) 0.3638(6) 0.1199(4) 0.0334(19) Uani 1.000000
C01O C 0.1850(6) 0.7022(5) 0.4117(4) 0.0288(17) Uani 1.000000
F01P F -0.2984(6) 0.4944(6) 0.2185(4) 0.093(2) Uani 1.000000
C01Q C 0.5068(7) 0.8925(6) 0.2892(5) 0.040(2) Uani 1.000000
C01R C 0.5932(7) 0.6397(5) 0.5194(4) 0.037(2) Uani 1.000000
C01S C 0.0829(7) 0.3578(6) 0.2882(5) 0.042(2) Uani 1.000000
C01T C 0.6980(6) 0.9858(6) 0.4847(5) 0.0362(19) Uani 1.000000
C01U C 0.7074(7) 0.5918(6) 0.4604(5) 0.046(2) Uani 1.000000
C01V C 0.7463(8) 0.6659(8) 0.3543(6) 0.059(3) Uani 1.000000
C01W C 0.0189(6) 0.6077(6) 0.3931(4) 0.0371(19) Uani 1.000000
C01X C 0.4857(8) 0.6857(7) 0.5719(5) 0.048(2) Uani 1.000000
C01Y C -0.1471(6) 0.4519(5) 0.1023(4) 0.0309(18) Uani 1.000000
C01Z C 0.8001(6) 1.0296(5) 0.4831(4) 0.0323(18) Uani 1.000000
C020 C 0.6831(7) 0.7198(6) 0.3601(5) 0.045(2) Uani 1.000000
C021 C 0.1978(7) 0.7197(6) 0.4934(4) 0.037(2) Uani 1.000000
C022 C -0.1878(8) 0.3242(7) 0.1714(5) 0.053(3) Uani 1.000000
C023 C 0.7548(8) 0.6000(7) 0.4034(6) 0.057(3) Uani 1.000000
C024 C 0.0339(7) 0.6265(7) 0.4739(5) 0.044(2) Uani 1.000000
C025 C 0.4679(7) 0.6042(6) 0.1733(5) 0.042(2) Uani 1.000000
C026 C 0.5522(8) 0.5691(6) 0.6260(5) 0.051(3) Uani 1.000000
C027 C 0.8219(7) 1.0351(7) 0.4120(5) 0.048(2) Uani 1.000000
C028 C 0.9157(8) 1.0749(7) 0.4108(5) 0.052(3) Uani 1.000000
C029 C -0.2411(8) 0.3680(9) 0.2040(6) 0.063(3) Uani 1.000000
C02A C 0.8772(7) 1.0695(5) 0.5535(5) 0.0344(19) Uani 1.000000
C02B C 0.1399(8) 0.2323(6) 0.3333(5) 0.046(2) Uani 1.000000
C02C C 0.3140(7) 0.2792(6) 0.1817(5) 0.039(2) Uani 1.000000
C02D C 0.0823(8) 0.2880(7) 0.3349(6) 0.053(3) Uani 1.000000
C02E C 0.9708(7) 1.1108(6) 0.5510(5) 0.040(2) Uani 1.000000
C02F C 0.9099(9) 1.0131(6) 0.8807(5) 0.059(3) Uani 1.000000
C02G C 0.8579(6) 1.0656(5) 0.6320(4) 0.0339(18) Uani 1.000000
C02H C 0.9896(7) 1.1135(7) 0.4800(5) 0.048(2) Uani 1.000000
C02I C 0.6048(7) 0.5768(6) 0.5739(5) 0.048(2) Uani 1.000000
C02J C 0.1228(8) 0.6858(7) 0.5230(5) 0.051(3) Uani 1.000000
C02K C 0.3548(9) 0.3566(7) 0.0768(6) 0.056(3) Uani 1.000000
C02L C 0.5281(7) 0.9625(8) 0.2352(7) 0.064(3) Uani 1.000000
C02M C 0.2028(7) 0.2489(6) 0.2843(4) 0.042(2) Uani 1.000000
C02N C 0.9901(9) 1.0482(7) 0.8486(5) 0.058(3) Uani 1.000000
C02O C 0.3695(8) 0.2951(7) 0.1272(6) 0.054(3) Uani 1.000000
C02P C 0.2654(8) 0.1949(6) 0.2795(5) 0.048(2) Uani 1.000000
C02Q C 0.3814(7) 0.7027(6) 0.0700(5) 0.043(2) Uani 1.000000
C02R C 0.7776(9) 1.0362(7) 0.9108(6) 0.062(3) Uani 1.000000
C02S C 1.1504(11) 1.1260(12) 0.7994(7) 0.097(5) Uani 1.000000
C02T C 1.1411(12) 1.0416(12) 0.8231(8) 0.090(5) Uani 1.000000
C02U C 1.0752(9) 1.1659(9) 0.7965(6) 0.071(3) Uani 1.000000
C02V C 1.0630(12) 1.0010(9) 0.8514(6) 0.089(5) Uani 1.000000
C02W C 0.3207(8) 0.2113(7) 0.2322(5) 0.051(3) Uani 1.000000
C02X C 0.4971(8) 0.6223(8) 0.1078(6) 0.062(3) Uani 1.000000
O02Y O 0.5744(9) 0.8809(9) 0.1579(5) 0.139(5) Uani 1.000000
C02Z C 0.4511(8) 0.6710(7) 0.0563(5) 0.053(3) Uani 1.000000
C030 C 0.5131(9) 1.0604(10) 0.2615(11) 0.123(7) Uani 1.000000
C031 C 0.5335(9) 1.2040(8) 0.2288(11) 0.124(7) Uani 1.000000
C032 C -0.2484(8) 0.4517(8) 0.1854(6) 0.056(3) Uani 1.000000
C033 C 0.6679(8) 0.5205(7) 0.5694(6) 0.055(3) Uani 1.000000
C034 C 0.4920(8) 0.6238(7) 0.6262(5) 0.057(3) Uani 1.000000
C035 C 0.7179(8) 0.5291(7) 0.5170(6) 0.055(3) Uani 1.000000
C036 C 0.8309(12) 0.9053(8) 0.9527(7) 0.086(5) Uani 1.000000
C037 C 0.7663(10) 0.9553(9) 0.9510(6) 0.081(4) Uani 1.000000
C038 C -0.2011(7) 0.4931(7) 0.1355(5) 0.045(2) Uani 1.000000
C039 C 0.6137(13) 0.9941(14) 0.0668(8) 0.145(7) Uani 1.000000
C03A C 0.9023(12) 0.9330(8) 0.9165(7) 0.092(5) Uani 1.000000
C03B C 0.5566(12) 1.1021(14) 0.1678(16) 0.250(16) Uani 1.000000
C03C C 0.5774(14) 0.990(2) 0.1461(17) 0.39(2) Uani 1.000000
C03D C 0.9736(13) 0.8804(8) 0.9138(8) 0.093(5) Uani 1.000000
C03E C 0.5899(10) 1.1672(13) 0.1029(10) 0.156(8) Uani 1.000000
C03F C 1.0476(15) 0.9158(10) 0.8836(9) 0.118(7) Uani 1.000000

loop_
_atom_site_aniso_label
_atom_site_aniso_U_11
_atom_site_aniso_U_22
_atom_site_aniso_U_33
_atom_site_aniso_U_12
_atom_site_aniso_U_13
_atom_site_aniso_U_23
Dy01 0.0291(2) 0.0217(2) 0.01952(17) 0.00897(16) 0.00521(15) 0.00529(13)
Dy02 0.0361(2) 0.0242(2) 0.02307(18) 0.01372(18) 0.00710(16) 0.00744(14)
Dy03 0.0304(2) 0.0250(2) 0.02329(18) 0.00603(17) 0.00492(16) 0.00731(14)
O004 0.045(4) 0.027(3) 0.034(3) 0.018(3) 0.016(3) 0.008(2)
O005 0.034(3) 0.038(3) 0.023(2) 0.015(3) 0.003(2) 0.006(2)
O006 0.038(4) 0.036(3) 0.024(2) 0.014(3) 0.011(2) 0.015(2)
O007 0.036(3) 0.028(3) 0.026(3) 0.002(3) -0.004(2) 0.005(2)
O008 0.026(3) 0.022(3) 0.039(3) 0.005(2) 0.008(2) 0.011(2)
O009 0.045(4) 0.016(3) 0.038(3) 0.009(3) 0.006(3) 0.002(2)
O00A 0.035(4) 0.033(3) 0.026(3) 0.017(3) 0.005(2) 0.006(2)
O00B 0.039(4) 0.026(3) 0.027(3) 0.006(3) 0.005(2) 0.007(2)
O00C 0.043(4) 0.039(3) 0.026(3) 0.017(3) -0.002(2) 0.003(2)
F00D 0.043(3) 0.079(4) 0.028(2) 0.002(3) 0.003(2) -0.007(2)
O00E 0.043(4) 0.027(3) 0.025(2) 0.011(3) 0.016(2) 0.006(2)
O00F 0.040(4) 0.030(3) 0.024(2) 0.014(3) 0.008(2) 0.006(2)
O00G 0.022(3) 0.058(4) 0.031(3) 0.009(3) 0.005(2) 0.011(3)
O00H 0.039(4) 0.039(3) 0.025(3) 0.007(3) 0.009(2) 0.000(2)
O00I 0.043(4) 0.048(4) 0.056(4) 0.020(3) 0.011(3) 0.026(3)
O00J 0.040(4) 0.034(3) 0.034(3) 0.009(3) 0.014(3) 0.007(2)
O00K 0.041(4) 0.024(3) 0.064(4) 0.007(3) 0.011(3) 0.003(3)
F00L 0.058(4) 0.074(4) 0.063(3) 0.045(3) 0.020(3) 0.030(3)
F00M 0.040(4) 0.095(5) 0.037(3) -0.004(3) 0.008(2) 0.002(3)
F00N 0.062(4) 0.085(4) 0.052(3) 0.044(3) 0.033(3) 0.042(3)
O00O 0.041(4) 0.044(4) 0.078(4) 0.009(3) 0.023(4) -0.011(3)
F00P 0.032(3) 0.088(4) 0.047(3) -0.014(3) 0.010(3) -0.008(3)
O00Q 0.041(4) 0.031(3) 0.043(3) -0.004(3) 0.007(3) -0.006(3)
O00R 0.055(4) 0.034(3) 0.034(3) 0.006(3) 0.017(3) 0.008(2)
F00S 0.052(4) 0.126(6) 0.044(3) 0.006(4) 0.027(3) 0.015(3)
F00T 0.090(5) 0.072(4) 0.063(3) 0.059(4) 0.041(3) 0.022(3)
N00U 0.039(4) 0.034(4) 0.023(3) 0.018(3) 0.010(3) 0.011(3)
F00V 0.106(6) 0.135(7) 0.102(5) 0.046(5) 0.081(5) 0.061(5)
N00W 0.050(5) 0.027(4) 0.026(3) 0.011(3) 0.014(3) 0.011(3)
O00X 0.061(5) 0.030(3) 0.035(3) 0.006(3) 0.011(3) -0.002(2)
F00Y 0.099(6) 0.068(4) 0.090(4) 0.026(4) 0.050(4) 0.056(4)
F00Z 0.074(5) 0.108(5) 0.023(2) 0.016(4) 0.015(3) 0.007(3)
C010 0.036(5) 0.023(4) 0.026(4) 0.020(4) 0.003(3) 0.005(3)
N011 0.045(5) 0.035(4) 0.041(4) 0.014(4) 0.010(3) 0.012(3)
F012 0.060(4) 0.102(5) 0.064(4) -0.003(4) 0.038(3) 0.010(3)
F013 0.090(5) 0.109(5) 0.041(3) -0.013(4) 0.035(3) -0.002(3)
C014 0.036(5) 0.022(4) 0.022(3) 0.008(4) 0.005(3) 0.008(3)
N015 0.037(4) 0.037(4) 0.028(3) 0.008(3) 0.005(3) 0.012(3)
F016 0.103(6) 0.148(7) 0.096(5) 0.098(6) 0.067(5) 0.059(5)
N017 0.064(6) 0.026(4) 0.037(4) 0.012(4) -0.008(4) 0.009(3)
C018 0.032(5) 0.025(4) 0.028(4) 0.012(4) 0.012(3) 0.007(3)
O019 0.096(6) 0.032(4) 0.062(4) 0.018(4) 0.051(4) 0.016(3)
C01A 0.029(5) 0.025(4) 0.029(4) 0.004(4) -0.000(3) 0.008(3)
F01B 0.066(5) 0.103(5) 0.032(3) -0.013(4) 0.003(3) -0.008(3)
C01C 0.027(5) 0.033(4) 0.026(4) 0.010(4) 0.008(3) 0.002(3)
C01D 0.027(5) 0.034(4) 0.029(4) 0.016(4) 0.010(3) 0.008(3)
C01E 0.040(5) 0.020(4) 0.027(4) 0.007(4) 0.012(4) 0.009(3)
C01F 0.033(5) 0.021(4) 0.025(3) 0.005(3) 0.005(3) 0.004(3)
N01G 0.067(6) 0.065(6) 0.035(4) 0.043(5) 0.007(4) 0.008(4)
C01H 0.035(5) 0.028(4) 0.033(4) 0.005(4) -0.005(4) 0.006(3)
F01I 0.127(7) 0.173(8) 0.091(5) 0.109(6) 0.087(5) 0.090(5)
C01J 0.051(6) 0.047(5) 0.047(5) 0.029(5) 0.028(5) 0.019(4)
C01K 0.025(4) 0.036(4) 0.029(4) 0.017(4) 0.009(3) 0.007(3)
C01L 0.045(5) 0.020(4) 0.029(4) 0.009(4) 0.008(4) 0.012(3)
C01M 0.040(5) 0.021(4) 0.021(3) 0.017(4) 0.009(3) 0.009(3)
C01N 0.032(5) 0.042(5) 0.026(4) 0.014(4) 0.005(3) 0.009(3)
C01O 0.038(5) 0.030(4) 0.026(4) 0.018(4) 0.013(3) 0.012(3)
F01P 0.110(6) 0.136(6) 0.082(4) 0.068(5) 0.069(5) 0.037(4)
C01Q 0.035(5) 0.041(5) 0.038(4) 0.008(4) 0.004(4) 0.016(4)
C01R 0.041(5) 0.025(4) 0.033(4) 0.008(4) -0.003(4) 0.004(3)
C01S 0.061(7) 0.034(5) 0.034(4) 0.010(5) 0.022(4) 0.015(4)
C01T 0.028(5) 0.036(5) 0.038(4) 0.005(4) 0.005(4) 0.004(4)
C01U 0.045(6) 0.040(5) 0.041(5) 0.017(5) -0.003(4) 0.003(4)
C01V 0.054(7) 0.066(7) 0.059(6) 0.019(6) 0.020(5) 0.011(5)
C01W 0.028(5) 0.053(6) 0.027(4) 0.008(4) 0.010(4) 0.002(4)
C01X 0.059(7) 0.053(6) 0.034(4) 0.023(5) 0.011(4) 0.019(4)
C01Y 0.036(5) 0.037(4) 0.023(3) 0.013(4) 0.012(3) 0.009(3)
C01Z 0.039(5) 0.020(4) 0.030(4) 0.000(4) 0.010(4) -0.001(3)
C020 0.042(6) 0.041(5) 0.050(5) 0.010(4) 0.016(5) 0.011(4)
C021 0.042(6) 0.036(5) 0.023(4) 0.008(4) -0.000(4) 0.002(3)
C022 0.064(7) 0.063(7) 0.043(5) 0.028(6) 0.021(5) 0.029(5)
C023 0.065(8) 0.059(7) 0.049(5) 0.030(6) 0.010(5) 0.008(5)
C024 0.040(6) 0.059(6) 0.035(4) 0.009(5) 0.022(4) 0.005(4)
C025 0.050(6) 0.043(5) 0.036(4) 0.022(5) 0.007(4) 0.018(4)
C026 0.069(8) 0.039(5) 0.035(4) 0.010(5) 0.007(5) 0.015(4)
C027 0.048(7) 0.052(6) 0.031(4) 0.001(5) 0.007(4) 0.004(4)
C028 0.062(7) 0.061(7) 0.034(5) 0.005(5) 0.028(5) 0.007(4)
C029 0.056(8) 0.099(9) 0.046(5) 0.021(7) 0.030(5) 0.030(6)
C02A 0.042(6) 0.029(4) 0.036(4) 0.012(4) 0.016(4) 0.008(3)
C02B 0.057(7) 0.039(5) 0.039(5) 0.007(5) 0.014(5) 0.016(4)
C02C 0.054(6) 0.034(5) 0.039(4) 0.021(4) 0.020(4) 0.013(4)
C02D 0.080(8) 0.042(6) 0.053(5) 0.022(6) 0.040(6) 0.019(4)
C02E 0.042(6) 0.037(5) 0.035(4) 0.005(4) 0.011(4) 0.000(4)
C02F 0.078(8) 0.030(5) 0.041(5) 0.024(6) -0.026(5) -0.004(4)
C02G 0.041(5) 0.030(5) 0.034(4) 0.009(4) 0.018(4) 0.007(3)
C02H 0.046(6) 0.051(6) 0.053(5) 0.005(5) 0.031(5) 0.012(4)
C02I 0.046(6) 0.031(5) 0.042(5) -0.003(4) -0.007(4) 0.014(4)
C02J 0.073(8) 0.055(6) 0.025(4) 0.018(6) 0.016(5) 0.000(4)
C02K 0.081(8) 0.056(6) 0.063(6) 0.036(6) 0.051(6) 0.032(5)
C02L 0.027(6) 0.075(8) 0.076(6) 0.003(5) -0.000(5) 0.049(6)
C02M 0.059(6) 0.038(5) 0.028(4) 0.021(5) 0.006(4) 0.015(3)
C02N 0.071(8) 0.052(6) 0.041(5) 0.035(6) -0.012(5) 0.004(4)
C02O 0.073(8) 0.057(6) 0.065(6) 0.044(6) 0.044(6) 0.027(5)
C02P 0.061(7) 0.026(5) 0.057(5) 0.016(5) 0.013(5) 0.017(4)
C02Q 0.053(6) 0.049(5) 0.033(4) 0.024(5) 0.015(4) 0.017(4)
C02R 0.071(8) 0.058(7) 0.048(5) 0.008(6) 0.011(6) 0.030(5)
C02S 0.100(11) 0.151(14) 0.062(7) 0.092(11) 0.007(7) 0.012(8)
C02T 0.101(13) 0.114(12) 0.062(8) 0.064(11) 0.010(8) -0.011(8)
C02U 0.062(8) 0.114(10) 0.049(6) 0.053(8) 0.015(6) 0.008(6)
C02V 0.128(13) 0.076(9) 0.050(6) 0.080(9) -0.031(7) -0.012(6)
C02W 0.062(7) 0.045(6) 0.053(5) 0.031(5) 0.012(5) 0.024(4)
C02X 0.059(8) 0.091(8) 0.063(6) 0.048(7) 0.033(6) 0.021(6)
O02Y 0.138(11) 0.177(11) 0.054(5) -0.047(8) 0.049(6) 0.024(6)
C02Z 0.060(7) 0.076(7) 0.053(6) 0.039(6) 0.039(5) 0.039(5)
C030 0.048(8) 0.084(10) 0.212(17) 0.002(7) -0.001(9) 0.112(11)
C031 0.069(9) 0.065(8) 0.29(2) 0.051(7) 0.089(11) 0.131(11)
C032 0.052(7) 0.077(7) 0.051(6) 0.028(6) 0.029(5) 0.009(5)
C033 0.058(7) 0.042(6) 0.056(6) 0.019(5) -0.001(5) 0.019(4)
C034 0.061(7) 0.059(7) 0.036(5) 0.002(6) 0.008(5) 0.018(4)
C035 0.060(7) 0.044(6) 0.059(6) 0.025(5) 0.003(5) 0.017(5)
C036 0.117(12) 0.043(7) 0.055(7) 0.007(7) -0.026(7) 0.027(5)
C037 0.086(10) 0.063(8) 0.055(6) -0.012(7) -0.008(6) 0.028(6)
C038 0.062(7) 0.054(6) 0.029(4) 0.027(5) 0.018(4) 0.014(4)
C039 0.117(14) 0.256(19) 0.049(8) -0.006(13) 0.058(9) 0.066(11)
C03A 0.122(13) 0.038(7) 0.052(6) 0.005(7) -0.047(7) 0.000(5)
C03B 0.052(11) 0.176(18) 0.42(3) -0.016(11) -0.076(15) 0.24(2)
C03C 0.071(13) 0.40(3) 0.48(3) 0.103(17) -0.158(17) -0.38(3)
C03D 0.125(13) 0.031(6) 0.072(8) 0.028(8) -0.051(8) 0.007(5)
C03E 0.078(10) 0.220(17) 0.207(15) 0.046(10) 0.056(10) 0.217(15)
C03F 0.174(18) 0.056(9) 0.085(10) 0.077(11) -0.045(10) -0.022(7)

loop_
_atom_type_symbol
_atom_type_scat_dispersion_real
_atom_type_scat_dispersion_imag
_atom_type_scat_Cromer_Mann_a1
_atom_type_scat_Cromer_Mann_a2
_atom_type_scat_Cromer_Mann_a3
_atom_type_scat_Cromer_Mann_a4
_atom_type_scat_Cromer_Mann_b1
_atom_type_scat_Cromer_Mann_b2
_atom_type_scat_Cromer_Mann_b3
_atom_type_scat_Cromer_Mann_b4
_atom_type_scat_Cromer_Mann_c
_atom_type_scat_source
_atom_type_scat_dispersion_source
C 0.00347 0.00161 2.31000 1.02000 1.58860 0.86500 20.84390 10.20750 0.56870 51.65120 0.215599998832 'International Tables Volume C Table 6.1.1.4 (pp. 500-502)' 'Henke, Gullikson and Davis, At. Data and Nucl. Data Tables, 1993, 54, 2'
F 0.01794 0.01033 3.53920 2.64120 1.51700 1.02430 10.28250 4.29440 0.26150 26.14760 0.277599990368 'International Tables Volume C Table 6.1.1.4 (pp. 500-502)' 'Henke, Gullikson and Davis, At. Data and Nucl. Data Tables, 1993, 54, 2'
Dy -0.09334 4.42894 26.50700 17.63830 14.55960 2.96577 2.18020 0.20217 12.18990 111.87400 4.29727983475 'International Tables Volume C Table 6.1.1.4 (pp. 500-502)' 'Henke, Gullikson and Davis, At. Data and Nucl. Data Tables, 1993, 54, 2'
O 0.01158 0.00611 3.04850 2.28680 1.54630 0.86700 13.27710 5.70110 0.32390 32.90890 0.250800013542 'International Tables Volume C Table 6.1.1.4 (pp. 500-502)' 'Henke, Gullikson and Davis, At. Data and Nucl. Data Tables, 1993, 54, 2'
N 0.00653 0.00323 12.21260 3.13220 2.01250 1.16630 0.00570 9.89330 28.99750 0.58260 -11.5290002823 'International Tables Volume C Table 6.1.1.4 (pp. 500-502)' 'Henke, Gullikson and Davis, At. Data and Nucl. Data Tables, 1993, 54, 2'

loop_
_geom_angle_atom_site_label_1
_geom_angle_atom_site_label_2
_geom_angle_atom_site_label_3
_geom_angle
_geom_angle_site_symmetry_1
_geom_angle_site_symmetry_3
O008 Dy01 O005 77.14(18) . 2_565
O009 Dy01 O005 88.03(19) . 2_565
O009 Dy01 O008 146.25(17) . .
O00A Dy01 O005 76.29(17) . 2_565
O00A Dy01 O008 73.20(18) . .
O00A Dy01 O009 73.90(18) . .
O00B Dy01 O005 110.82(19) . 2_565
O00B Dy01 O008 71.88(17) . .
O00B Dy01 O009 141.78(17) . .
O00B Dy01 O00A 141.44(17) . .
O00E Dy01 O005 150.04(17) . 2_565
O00E Dy01 O008 79.73(18) . .
O00E Dy01 O009 101.1(2) . .
O00E Dy01 O00A 78.99(17) . .
O00E Dy01 O00B 79.20(19) . .
N00U Dy01 O005 73.18(17) . 2_565
N00U Dy01 O008 119.1(2) . .
N00U Dy01 O009 84.1(2) . .
N00U Dy01 O00A 142.70(17) . .
N00U Dy01 O00B 71.09(19) . .
N00U Dy01 O00E 135.68(17) . .
N00W Dy01 O005 134.32(18) . 2_565
N00W Dy01 O008 139.23(19) . .
N00W Dy01 O009 71.1(2) . .
N00W Dy01 O00A 131.0(2) . .
N00W Dy01 O00B 72.1(2) . .
N00W Dy01 O00E 75.32(18) . .
N00W Dy01 N00U 64.8(2) . .
O006 Dy02 O004 76.42(17) 2_676 2_676
O008 Dy02 O004 49.23(16) 2_676 2_676
O008 Dy02 O006 66.05(16) 2_676 2_676
O00C Dy02 O004 83.92(19) . 2_676
O00C Dy02 O006 130.94(17) . 2_676
O00C Dy02 O008 67.05(16) . 2_676
O00F Dy02 O004 120.72(17) 2_676 2_676
O00F Dy02 O006 75.53(18) 2_676 2_676
O00F Dy02 O008 71.72(16) 2_676 2_676
O00F Dy02 O00C 77.03(18) 2_676 .
O00H Dy02 O004 141.67(19) . 2_676
O00H Dy02 O006 75.61(18) . 2_676
O00H Dy02 O008 134.74(17) . 2_676
O00H Dy02 O00C 134.4(2) . .
O00H Dy02 O00F 76.28(18) . 2_676
O00J Dy02 O004 73.15(18) . 2_676
O00J Dy02 O006 76.45(18) . 2_676
O00J Dy02 O008 115.86(17) . 2_676
O00J Dy02 O00C 138.96(19) . .
O00J Dy02 O00F 144.00(16) . 2_676
O00J Dy02 O00H 75.20(19) . .
C014 Dy02 O004 24.52(19) 2_676 2_676
C014 Dy02 O006 67.29(18) 2_676 2_676
C014 Dy02 O008 24.89(17) 2_676 2_676
C014 Dy02 O00C 76.26(19) 2_676 .
C014 Dy02 O00F 96.21(19) 2_676 2_676
C014 Dy02 O00H 142.83(19) 2_676 .
C014 Dy02 O00J 93.4(2) 2_676 .
N017 Dy02 O004 77.8(2) . 2_676
N017 Dy02 O006 142.4(2) . 2_676
N017 Dy02 O008 114.1(2) . 2_676
N017 Dy02 O00C 72.0(2) . .
N017 Dy02 O00F 141.8(2) . 2_676
N017 Dy02 O00H 110.9(2) . .
N017 Dy02 O00J 70.2(2) . .
N017 Dy02 C014 97.5(2) . 2_676
N01G Dy02 O004 140.4(2) . 2_676
N01G Dy02 O006 142.7(2) . 2_676
N01G Dy02 O008 136.9(2) . 2_676
N01G Dy02 O00C 72.7(2) . .
N01G Dy02 O00F 85.1(3) . 2_676
N01G Dy02 O00H 68.8(2) . .
N01G Dy02 O00J 104.3(2) . .
N01G Dy02 C014 147.8(2) . 2_676
N01G Dy02 N017 64.9(3) . .
O00G Dy03 O007 75.7(2) . .
O00I Dy03 O007 106.91(19) . .
O00I Dy03 O00G 88.6(2) . .
O00Q Dy03 O007 140.5(2) . .
O00Q Dy03 O00G 143.8(2) . .
O00Q Dy03 O00I 80.3(2) . .
O00R Dy03 O007 77.09(19) . .
O00R Dy03 O00G 123.2(2) . .
O00R Dy03 O00I 54.0(2) . .
O00R Dy03 O00Q 76.7(2) . .
O00X Dy03 O007 143.4(2) . .
O00X Dy03 O00G 69.0(2) . .
O00X Dy03 O00I 81.8(2) . .
O00X Dy03 O00Q 75.4(2) . .
O00X Dy03 O00R 130.86(19) . .
N011 Dy03 O007 74.3(2) . .
N011 Dy03 O00G 135.7(2) . .
N011 Dy03 O00I 131.1(2) . .
N011 Dy03 O00Q 72.5(2) . .
N011 Dy03 O00R 80.3(2) . .
N011 Dy03 O00X 126.9(2) . .
N015 Dy03 O007 85.86(19) . .
N015 Dy03 O00G 80.4(2) . .
N015 Dy03 O00I 160.6(2) . .
N015 Dy03 O00Q 99.4(2) . .
N015 Dy03 O00R 145.1(2) . .
N015 Dy03 O00X 79.3(2) . .
N015 Dy03 N011 65.7(2) . .
C01Q Dy03 O007 94.2(2) . .
C01Q Dy03 O00G 108.9(2) . .
C01Q Dy03 O00I 27.1(2) . .
C01Q Dy03 O00Q 74.6(2) . .
C01Q Dy03 O00R 27.1(2) . .
C01Q Dy03 O00X 105.7(2) . .
C01Q Dy03 N011 105.1(3) . .
C01Q Dy03 N015 170.5(3) . .
C014 O004 Dy02 101.8(5) . 2_676
C01M O005 Dy01 137.2(5) . 2_565
C01E O006 Dy02 145.1(5) . 2_676
C010 O007 Dy03 145.8(5) . .
Dy02 O008 Dy01 134.8(2) 2_676 .
C014 O008 Dy01 138.9(5) . .
C014 O008 Dy02 85.0(4) . 2_676
C01A O009 Dy01 147.0(5) . .
C01M O00A Dy01 129.1(4) . .
C010 O00B Dy01 135.7(4) . .
C01K O00E Dy01 134.4(5) . .
C01K O00F Dy02 122.4(5) . 2_676
C01E O00G Dy03 134.4(5) . .
C02G O00H Dy02 135.1(5) . .
C01Q O00I Dy03 91.2(5) . .
C01T O00Q Dy03 139.7(6) . .
C01Q O00R Dy03 91.5(5) . .
C01F N00U Dy01 119.1(5) . .
C01J N00U Dy01 123.2(5) . .
C01J N00U C01F 117.4(7) . .
C01L N00W Dy01 118.2(5) . .
C01S N00W Dy01 122.4(5) . .
C01S N00W C01L 119.4(7) . .
O00B C010 O007 124.7(7) . .
C018 C010 O007 116.6(7) . .
C018 C010 O00B 118.6(6) . .
C01H N011 Dy03 119.2(6) . .
C020 N011 Dy03 122.1(6) . .
C020 N011 C01H 118.3(8) . .
O004 C014 Dy02 53.7(4) . 2_676
O008 C014 Dy02 70.1(4) . 2_676
O008 C014 O004 123.1(7) . .
C01C C014 Dy02 165.8(5) . 2_676
C01C C014 O004 117.7(7) . .
C01C C014 O008 119.1(6) . .
C01R N015 Dy03 118.1(5) . .
C01X N015 Dy03 122.9(6) . .
C01X N015 C01R 118.6(7) . .
C02F N017 Dy02 116.7(7) . .
C02R N017 Dy02 123.6(7) . .
C02R N017 C02F 119.0(9) . .
C01C C018 C010 120.9(6) . .
C025 C018 C010 119.9(6) . .
C025 C018 C01C 119.2(7) . .
O00K C01A O009 124.1(8) . .
C01N C01A O009 115.9(7) . .
C01N C01A O00K 120.0(8) . .
C018 C01C C014 120.2(6) . .
C02Q C01C C014 122.3(7) . .
C02Q C01C C018 117.5(7) . .
C01O C01D C01K 121.5(7) . .
C01W C01D C01K 117.9(7) . .
C01W C01D C01O 120.6(7) . .
O00G C01E O006 124.2(8) . .
C01O C01E O006 119.0(7) . .
C01O C01E O00G 116.7(6) . .
C01L C01F N00U 117.1(7) . .
C02C C01F N00U 123.0(7) . .
C02C C01F C01L 120.0(7) . .
C02N N01G Dy02 118.7(8) . .
C02U N01G Dy02 121.3(7) . .
C02U N01G C02N 119.0(10) . .
C01R C01H N011 116.8(7) . .
C01U C01H N011 122.6(8) . .
C01U C01H C01R 120.6(8) . .
C02K C01J N00U 123.3(8) . .
O00F C01K O00E 126.6(6) . .
C01D C01K O00E 115.6(6) . .
C01D C01K O00F 117.8(6) . .
C01F C01L N00W 120.5(6) . .
C02M C01L N00W 122.5(7) . .
C02M C01L C01F 117.0(7) . .
O00A C01M O005 125.3(7) . .
C01Y C01M O005 116.7(7) . .
C01Y C01M O00A 118.0(6) . .
C01Y C01N C01A 118.0(7) . .
C022 C01N C01A 123.2(8) . .
C022 C01N C01Y 118.8(8) . .
C01E C01O C01D 121.3(6) . .
C021 C01O C01D 117.0(7) . .
C021 C01O C01E 121.7(7) . .
O00I C01Q Dy03 61.6(4) . .
O00R C01Q Dy03 61.4(4) . .
O00R C01Q O00I 122.3(8) . .
C02L C01Q Dy03 167.3(6) . .
C02L C01Q O00I 118.2(8) . .
C02L C01Q O00R 119.4(9) . .
C01H C01R N015 119.2(7) . .
C02I C01R N015 121.7(8) . .
C02I C01R C01H 119.0(8) . .
C02D C01S N00W 122.5(8) . .
O00Q C01T O00O 127.0(9) . .
C01Z C01T O00O 118.0(8) . .
C01Z C01T O00Q 114.9(7) . .
C023 C01U C01H 118.3(8) . .
C035 C01U C01H 118.8(9) . .
C035 C01U C023 122.9(9) . .
C023 C01V C020 118.7(9) . .
C01D C01W F00P 120.8(7) . .
C024 C01W F00P 118.2(8) . .
C024 C01W C01D 121.0(8) . .
C034 C01X N015 122.8(9) . .
C01N C01Y C01M 121.0(7) . .
C038 C01Y C01M 120.6(7) . .
C038 C01Y C01N 118.4(7) . .
C027 C01Z C01T 122.1(7) . .
C02A C01Z C01T 120.3(7) . .
C02A C01Z C027 117.6(8) . .
C01V C020 N011 122.4(9) . .
C01O C021 F00D 120.9(8) . .
C02J C021 F00D 117.3(7) . .
C02J C021 C01O 121.7(8) . .
C01N C022 F00Y 119.7(9) . .
C029 C022 F00Y 119.3(9) . .
C029 C022 C01N 121.0(9) . .
C01V C023 C01U 119.6(9) . .
C01W C024 F00S 120.3(8) . .
C02J C024 F00S 120.2(8) . .
C02J C024 C01W 119.5(8) . .
C018 C025 F00L 120.7(7) . .
C02X C025 F00L 117.4(8) . .
C02X C025 C018 121.7(7) . .
C034 C026 C02I 120.1(9) . .
C01Z C027 F01B 119.7(9) . .
C028 C027 F01B 118.4(8) . .
C028 C027 C01Z 121.9(8) . .
C027 C028 F013 120.8(9) . .
C02H C028 F013 119.5(9) . .
C02H C028 C027 119.7(8) . .
C022 C029 F00V 118.6(10) . .
C032 C029 F00V 121.2(10) . .
C032 C029 C022 120.2(9) . .
C02E C02A C01Z 119.7(7) . .
C02G C02A C01Z 119.9(8) . .
C02G C02A C02E 120.4(8) . .
C02M C02B C02D 118.9(8) . .
C02O C02C C01F 117.7(7) . .
C02W C02C C01F 120.3(8) . .
C02W C02C C02O 121.9(8) . .
C02B C02D C01S 120.2(9) . .
C02A C02E F00M 121.0(7) . .
C02H C02E F00M 117.9(8) . .
C02H C02E C02A 121.0(8) . .
C02N C02F N017 118.2(9) . .
C03A C02F N017 121.3(13) . .
C03A C02F C02N 120.4(11) . .
O019 C02G O00H 126.1(7) . .
C02A C02G O00H 116.5(7) . .
C02A C02G O019 117.3(7) . .
C028 C02H F012 121.1(8) . .
C02E C02H F012 118.7(9) . .
C02E C02H C028 120.2(9) . .
C026 C02I C01R 118.2(9) . .
C033 C02I C01R 118.6(9) . .
C033 C02I C026 123.1(9) . .
C021 C02J F00Z 120.5(9) . .
C024 C02J F00Z 119.3(9) . .
C024 C02J C021 120.1(7) . .
C02O C02K C01J 119.6(8) . .
C030 C02L C01Q 112.8(10) . .
C03C C02L C01Q 145.7(12) . .
C03C C02L C030 101.3(11) . .
C02B C02M C01L 116.2(8) . .
C02P C02M C01L 121.0(8) . .
C02P C02M C02B 122.6(8) . .
C02F C02N N01G 117.9(9) . .
C02V C02N N01G 120.7(13) . .
C02V C02N C02F 121.3(11) . .
C02K C02O C02C 119.0(8) . .
C02W C02P C02M 120.6(8) . .
C01C C02Q F00N 118.2(7) . .
C02Z C02Q F00N 119.9(7) . .
C02Z C02Q C01C 121.9(8) . .
C037 C02R N017 123.1(11) . .
C02U C02S C02T 118.4(15) . .
C02V C02T C02S 119.8(13) . .
C02S C02U N01G 123.8(13) . .
C02T C02V C02N 118.1(13) . .
C03F C02V C02N 115.7(16) . .
C03F C02V C02T 126.2(14) . .
C02P C02W C02C 120.9(8) . .
C025 C02X F016 120.3(9) . .
C02Z C02X F016 121.1(9) . .
C02Z C02X C025 118.5(8) . .
C02Q C02Z F01I 119.7(8) . .
C02X C02Z F01I 119.2(8) . .
C02X C02Z C02Q 121.1(8) . .
C029 C032 F01P 119.7(9) . .
C038 C032 F01P 120.8(10) . .
C038 C032 C029 119.4(9) . .
C035 C033 C02I 121.7(9) . .
C026 C034 C01X 118.5(9) . .
C033 C035 C01U 121.2(9) . .
C03A C036 C037 119.4(11) . .
C036 C037 C02R 117.5(12) . .
C01Y C038 F00T 119.9(8) . .
C032 C038 F00T 118.1(8) . .
C032 C038 C01Y 122.1(8) . .
C036 C03A C02F 119.6(14) . .
C03D C03A C02F 117.9(15) . .
C03D C03A C036 122.5(13) . .
C03E C03B C031 94.2(12) . .
O02Y C03C C02L 72.8(18) . .
C039 C03C C02L 170(2) . .
C039 C03C O02Y 98.0(13) . .
C03F C03D C03A 119.5(12) . .
C03D C03F C02V 124.7(15) . .

loop_
_geom_bond_atom_site_label_1
_geom_bond_atom_site_label_2
_geom_bond_distance
_geom_bond_site_symmetry_2
Dy01 O005 2.342(5) 2_565
Dy01 O008 2.379(5) .
Dy01 O009 2.265(5) .
Dy01 O00A 2.409(5) .
Dy01 O00B 2.366(5) .
Dy01 O00E 2.318(5) .
Dy01 N00U 2.553(6) .
Dy01 N00W 2.569(6) .
Dy02 O004 2.422(5) 2_676
Dy02 O006 2.365(5) 2_676
Dy02 O008 2.776(5) 2_676
Dy02 O00C 2.390(5) .
Dy02 O00F 2.351(5) 2_676
Dy02 O00H 2.313(5) .
Dy02 O00J 2.426(6) .
Dy02 C014 2.941(8) 2_676
Dy02 N017 2.561(7) .
Dy02 N01G 2.541(8) .
Dy03 O007 2.328(5) .
Dy03 O00G 2.308(6) .
Dy03 O00I 2.418(5) .
Dy03 O00Q 2.302(6) .
Dy03 O00R 2.413(5) .
Dy03 O00X 2.433(5) .
Dy03 N011 2.509(7) .
Dy03 N015 2.523(6) .
Dy03 C01Q 2.748(8) .
O004 C014 1.247(8) .
O005 C01M 1.247(8) .
O006 C01E 1.250(8) .
O007 C010 1.247(8) .
O008 C014 1.242(9) .
O009 C01A 1.280(10) .
O00A C01M 1.262(9) .
O00B C010 1.253(10) .
F00D C021 1.329(9) .
O00E C01K 1.256(8) .
O00F C01K 1.247(8) .
O00G C01E 1.247(9) .
O00H C02G 1.259(9) .
O00I C01Q 1.254(10) .
O00K C01A 1.234(9) .
F00L C025 1.340(9) .
F00M C02E 1.363(10) .
F00N C02Q 1.349(9) .
O00O C01T 1.237(10) .
F00P C01W 1.340(10) .
O00Q C01T 1.258(10) .
O00R C01Q 1.252(10) .
F00S C024 1.348(10) .
F00T C038 1.345(10) .
N00U C01F 1.381(9) .
N00U C01J 1.334(10) .
F00V C029 1.351(11) .
N00W C01L 1.345(10) .
N00W C01S 1.329(10) .
F00Y C022 1.339(11) .
F00Z C02J 1.345(9) .
C010 C018 1.526(10) .
N011 C01H 1.372(10) .
N011 C020 1.326(11) .
F012 C02H 1.359(11) .
F013 C028 1.340(9) .
C014 C01C 1.511(11) .
N015 C01R 1.355(10) .
N015 C01X 1.331(11) .
F016 C02X 1.330(11) .
N017 C02F 1.378(13) .
N017 C02R 1.289(13) .
C018 C01C 1.408(10) .
C018 C025 1.368(11) .
O019 C02G 1.248(9) .
C01A C01N 1.505(11) .
F01B C027 1.335(10) .
C01C C02Q 1.394(11) .
C01D C01K 1.528(10) .
C01D C01O 1.412(11) .
C01D C01W 1.362(11) .
C01E C01O 1.504(11) .
C01F C01L 1.431(11) .
C01F C02C 1.402(11) .
N01G C02N 1.340(12) .
N01G C02U 1.336(15) .
C01H C01R 1.450(12) .
C01H C01U 1.407(12) .
F01I C02Z 1.354(10) .
C01J C02K 1.420(13) .
C01L C02M 1.429(10) .
C01M C01Y 1.501(10) .
C01N C01Y 1.415(11) .
C01N C022 1.374(12) .
C01O C021 1.412(10) .
F01P C032 1.340(11) .
C01Q C02L 1.513(12) .
C01R C02I 1.419(11) .
C01S C02D 1.392(11) .
C01T C01Z 1.494(12) .
C01U C023 1.390(14) .
C01U C035 1.440(12) .
C01V C020 1.429(14) .
C01V C023 1.382(14) .
C01W C024 1.390(10) .
C01X C034 1.397(12) .
C01Y C038 1.377(11) .
C01Z C027 1.398(11) .
C01Z C02A 1.396(11) .
C021 C02J 1.362(13) .
C022 C029 1.385(14) .
C024 C02J 1.378(13) .
C025 C02X 1.379(13) .
C026 C02I 1.369(14) .
C026 C034 1.385(14) .
C027 C028 1.369(13) .
C028 C02H 1.357(13) .
C029 C032 1.361(15) .
C02A C02E 1.380(12) .
C02A C02G 1.508(10) .
C02B C02D 1.369(13) .
C02B C02M 1.443(13) .
C02C C02O 1.440(12) .
C02C C02W 1.420(11) .
C02E C02H 1.375(11) .
C02F C02N 1.459(17) .
C02F C03A 1.404(15) .
C02I C033 1.453(14) .
C02K C02O 1.358(12) .
C02L C030 1.62(2) .
C02L C03C 1.96(4) .
C02M C02P 1.419(12) .
C02N C02V 1.453(15) .
C02P C02W 1.330(14) .
C02Q C02Z 1.336(12) .
C02R C037 1.458(14) .
C02S C02T 1.36(2) .
C02S C02U 1.408(15) .
C02T C02V 1.41(2) .
C02V C03F 1.44(2) .
C02X C02Z 1.370(13) .
O02Y C03C 1.68(3) .
C031 C03B 1.99(4) .
C032 C038 1.370(13) .
C033 C035 1.344(15) .
C036 C037 1.38(2) .
C036 C03A 1.38(2) .
C039 C03C 1.65(4) .
C03A C03D 1.51(2) .
C03B C03E 1.67(2) .
C03D C03F 1.36(2) .
